data_1526092
loop_
_publ_author_name
'Murashova, E.V.'
'Chudinova, N.N.'

_publ_section_title
;
 Mixed-cation cyclohexaphosphates: synthesis and crystal structure of Cs
 Cu In P6 O18 - II
;
_journal_name_full 'Neorganicheskie Materialy'
_journal_page_first 1507
_journal_page_last 1511
_journal_volume 36
_journal_year 2000
_chemical_formula_sum 'Cs Cu In O18 P6'
_chemical_name_systematic 'Cs Cu In (P6 O18)'
_space_group_IT_number 2
_symmetry_space_group_name_Hall '-P 1'
_symmetry_space_group_name_H-M 'P -1'
_cell_angle_alpha 86.98
_cell_angle_beta 75.04
_cell_angle_gamma 73.53
_cell_formula_units_Z 1
_cell_length_a 5.136
_cell_length_b 8.917
_cell_length_c 9.237
_cell_volume 391.830
_citation_journal_id_ASTM NMATEI
_cod_data_source_file Murashova_NMATEI_2000_370.cif
_cod_data_source_block Cs1Cu1In1O18P6
_cod_original_cell_volume 391.8299
_cod_original_formula_sum 'Cs1 Cu1 In1 O18 P6'
_cod_database_code 1526092

loop_
_symmetry_equiv_pos_as_xyz
x,y,z
-x,-y,-z

loop_
_atom_site_label
_atom_site_type_symbol
_atom_site_fract_x
_atom_site_fract_y
_atom_site_fract_z
_atom_site_occupancy
_atom_site_U_iso_or_equiv
O3 O-2 0.3132 0.1082 -0.0978 1 0.0
O7 O-2 0.0757 0.2673 0.3921 1 0.0
Cu2 Cu+2 0 0.5 0.5 0.5 0.0
O8 O-2 0.6742 0.6018 0.4017 1 0.0
Cs1 Cs+1 0.491 0.0221 0.5263 0.5 0.0
P3 P+5 0.5633 0.54463 0.28812 1 0.0
P2 P+5 0.0003 0.24496 0.25219 1 0.0
O5 O-2 0.7065 0.3649 0.2505 1 0.0
O4 O-2 0.3298 0.387 0.8699 1 0.0
In2 In+3 0 0.5 0.5 0.5 0.0
O9 O-2 0.2554 0.5711 0.3208 1 0.0
Cu1 Cu+2 0 0 0 0.5 0.0
O2 O-2 0.7031 0.1971 -0.0362 1 0.0
In1 In+3 0 0 0 0.5 0.0
P1 P+5 0.4062 0.23184 -0.04112 1 0.0
O6 O-2 -0.0214 0.0876 0.2218 1 0.0
O1 O-2 0.2095 0.2983 0.1174 1 0.0
